data_4080790
loop_
_publ_author_name
'Buil, Mar\?\'ia L.'
'Esteruelas, Miguel A.'
'Fern\'andez, Israel'
'Izquierdo, Susana'
'O\~nate, Enrique'

_publ_section_title
;
 Cationic Dihydride Boryl and Dihydride Silyl Osmium(IV) NHC Complexes: A
 Marked Diagonal Relationship
;
_journal_issue 9
_journal_name_full Organometallics
_journal_page_first 2744
_journal_paper_doi 10.1021/om400188z
_journal_volume 32
_journal_year 2013
_chemical_formula_sum 'C56 H67 F3 N2 O3 Os S Si'
_chemical_formula_weight 1123.47
_chemical_name_systematic
; 
 ? 
;
_space_group_IT_number 9
_symmetry_cell_setting monoclinic
_symmetry_space_group_name_Hall 'C -2yc'
_symmetry_space_group_name_H-M 'C 1 c 1'
_atom_sites_solution_hydrogens geom
_atom_sites_solution_primary direct
_atom_sites_solution_secondary calc
_audit_creation_method SHELXL-97
_cell_angle_alpha 90.00
_cell_angle_beta 111.161(4)
_cell_angle_gamma 90.00
_cell_formula_units_Z 4
_cell_length_a 22.892(6)
_cell_length_b 12.206(3)
_cell_length_c 20.320(5)
_cell_measurement_reflns_used 9893
_cell_measurement_temperature 100(2)
_cell_measurement_theta_max 27
_cell_measurement_theta_min 2
_cell_volume 5295(2)
_computing_cell_refinement 'SAINT+ v. 7.56a (Bruker AXS, 2008)'
_computing_data_collection 'apex2 v. 7.0 (Bruker AXS, 2009)'
_computing_data_reduction 'SAINT+ v. 7.56a (Bruker AXS, 2008)'
_computing_molecular_graphics 'XP, SHELXTL v. 6.14 (Bruker, 2000)'
_computing_publication_material 'XCIF, SHELXTL v. 6.14 (Bruker, 2000)'
_computing_structure_refinement 'SHELXL-97 (Sheldrick, 1997)'
_computing_structure_solution 'SHELXS-97 (Sheldrick, 1990)'
_diffrn_ambient_temperature 100(2)
_diffrn_detector_area_resol_mean 8.33
_diffrn_measured_fraction_theta_full 1.000
_diffrn_measured_fraction_theta_max 1.000
_diffrn_measurement_device_type 'Bruker APEX DUO system'
_diffrn_measurement_method '\w rotations with narrow frames'
_diffrn_radiation_monochromator graphite
_diffrn_radiation_source 'fine-focus sealed tube'
_diffrn_radiation_type MoK\a
_diffrn_radiation_wavelength 0.71073
_diffrn_reflns_av_R_equivalents 0.0283
_diffrn_reflns_av_sigmaI/netI 0.0383
_diffrn_reflns_limit_h_max 27
_diffrn_reflns_limit_h_min -27
_diffrn_reflns_limit_k_max 13
_diffrn_reflns_limit_k_min -14
_diffrn_reflns_limit_l_max 24
_diffrn_reflns_limit_l_min -24
_diffrn_reflns_number 21239
_diffrn_reflns_theta_full 25.50
_diffrn_reflns_theta_max 25.50
_diffrn_reflns_theta_min 1.91
_diffrn_standards_decay_% 0
_exptl_absorpt_coefficient_mu 2.525
_exptl_absorpt_correction_T_max 0.862
_exptl_absorpt_correction_T_min 0.706
_exptl_absorpt_correction_type multi-scan
_exptl_absorpt_process_details
;
Absorption correction performed with SADABS program. This is based on the
method of Blessing: Blessing, R. H., Acta Crystallogr., Sect. A 1995, 51, 33.

SADABS: Area-Detector Absorption Correction. Bruker-AXS 
within SAINT+ package, v. 6.1 (2000).
;
_exptl_crystal_colour colourless
_exptl_crystal_density_diffrn 1.409
_exptl_crystal_density_method 'not measured'
_exptl_crystal_description 'irregular block'
_exptl_crystal_F_000 2296
_exptl_crystal_size_max 0.27
_exptl_crystal_size_mid 0.09
_exptl_crystal_size_min 0.06
_refine_diff_density_max 3.458
_refine_diff_density_min -4.850
_refine_diff_density_rms 0.184
_refine_ls_abs_structure_details 'Flack H D (1983), Acta Cryst. A39, 876-881'
_refine_ls_abs_structure_Flack 0.061(15)
_refine_ls_extinction_method none
_refine_ls_goodness_of_fit_ref 1.249
_refine_ls_hydrogen_treatment constr
_refine_ls_matrix_type full
_refine_ls_number_parameters 597
_refine_ls_number_reflns 9510
_refine_ls_number_restraints 58
_refine_ls_restrained_S_all 1.250
_refine_ls_R_factor_all 0.0692
_refine_ls_R_factor_gt 0.0673
_refine_ls_shift/su_max 0.016
_refine_ls_shift/su_mean 0.000
_refine_ls_structure_factor_coef Fsqd
_refine_ls_weighting_details 'calc w=1/[\s^2^(Fo^2^)+(0.0550P)^2^+114.9727P] where P=(Fo^2^+2Fc^2^)/3'
_refine_ls_weighting_scheme calc
_refine_ls_wR_factor_gt 0.1676
_refine_ls_wR_factor_ref 0.1687
_reflns_number_gt 9232
_reflns_number_total 9510
_reflns_threshold_expression >2sigma(I)
_cod_data_source_file om400188z_si_002.cif
_cod_data_source_block enriquen36
_cod_original_sg_symbol_H-M Cc
_cod_database_code 4080790

loop_
_symmetry_equiv_pos_as_xyz
'x, y, z'
'x, -y, z+1/2'
'x+1/2, y+1/2, z'
'x+1/2, -y+1/2, z+1/2'

loop_
_atom_site_label
_atom_site_type_symbol
_atom_site_fract_x
_atom_site_fract_y
_atom_site_fract_z
_atom_site_U_iso_or_equiv
_atom_site_adp_type
_atom_site_occupancy
_atom_site_symmetry_multiplicity
_atom_site_calc_flag
_atom_site_refinement_flags
_atom_site_disorder_assembly
_atom_site_disorder_group
Os Os 0.50352(8) 0.60816(3) 0.24884(8) 0.03110(14) Uani 1 1 d . . .
H01 H 0.4488 0.5741 0.1763 0.037 Uiso 1 1 d R . .
H02 H 0.5405 0.7183 0.2817 0.037 Uiso 1 1 d R . .
Si Si 0.4222(2) 0.7419(3) 0.2393(2) 0.0405(8) Uani 1 1 d . . .
N1 N 0.5449(5) 0.5910(8) 0.1191(5) 0.033(2) Uani 1 1 d . . .
N2 N 0.5923(5) 0.7281(8) 0.1842(6) 0.034(2) Uani 1 1 d . . .
C1 C 0.5514(5) 0.6425(9) 0.1817(6) 0.024(2) Uani 1 1 d . . .
C2 C 0.5808(7) 0.6452(11) 0.0849(7) 0.039(3) Uani 1 1 d . . .
H2 H 0.5841 0.6262 0.0410 0.047 Uiso 1 1 calc R . .
C3 C 0.6094(7) 0.7293(10) 0.1276(7) 0.040(3) Uani 1 1 d . . .
H3 H 0.6370 0.7807 0.1190 0.048 Uiso 1 1 calc R . .
C4 C 0.5195(6) 0.4822(11) 0.0932(7) 0.035(3) Uani 1 1 d . . .
C5 C 0.4590(6) 0.4754(11) 0.0446(7) 0.039(3) Uani 1 1 d . . .
C6 C 0.4169(7) 0.5752(12) 0.0173(8) 0.048(4) Uani 1 1 d . . .
H6 H 0.4320 0.6327 0.0547 0.058 Uiso 1 1 calc R . .
C7 C 0.3494(8) 0.5532(17) 0.0072(11) 0.073(5) Uani 1 1 d . . .
H7A H 0.3284 0.5182 -0.0388 0.110 Uiso 1 1 calc R . .
H7B H 0.3284 0.6225 0.0090 0.110 Uiso 1 1 calc R . .
H7C H 0.3475 0.5045 0.0447 0.110 Uiso 1 1 calc R . .
C8 C 0.4233(10) 0.6228(16) -0.0483(10) 0.073(5) Uani 1 1 d . . .
H8A H 0.4128 0.5668 -0.0854 0.110 Uiso 1 1 calc R . .
H8B H 0.4666 0.6473 -0.0376 0.110 Uiso 1 1 calc R . .
H8C H 0.3949 0.6853 -0.0647 0.110 Uiso 1 1 calc R . .
C9 C 0.4401(7) 0.3681(12) 0.0179(9) 0.052(4) Uani 1 1 d . . .
H9 H 0.3984 0.3591 -0.0146 0.063 Uiso 1 1 calc R . .
C10 C 0.4768(8) 0.2780(13) 0.0353(9) 0.056(4) Uani 1 1 d . . .
H10 H 0.4613 0.2081 0.0164 0.067 Uiso 1 1 calc R . .
C11 C 0.5383(7) 0.2913(11) 0.0821(9) 0.050(4) Uani 1 1 d . . .
H11 H 0.5653 0.2294 0.0938 0.059 Uiso 1 1 calc R . .
C12 C 0.5623(6) 0.3960(12) 0.1131(7) 0.041(3) Uani 1 1 d . . .
C13 C 0.6285(7) 0.4061(10) 0.1618(8) 0.046(3) Uani 1 1 d . . .
H13 H 0.6318 0.4707 0.1932 0.055 Uiso 1 1 calc R . .
C14 C 0.6537(9) 0.3046(14) 0.2086(9) 0.061(4) Uani 1 1 d . . .
H14A H 0.6228 0.2801 0.2284 0.092 Uiso 1 1 calc R . .
H14B H 0.6929 0.3236 0.2470 0.092 Uiso 1 1 calc R . .
H14C H 0.6616 0.2457 0.1801 0.092 Uiso 1 1 calc R . .
C15 C 0.6727(7) 0.4248(12) 0.1208(10) 0.055(4) Uani 1 1 d . . .
H15A H 0.6703 0.3620 0.0899 0.082 Uiso 1 1 calc R . .
H15B H 0.7158 0.4330 0.1543 0.082 Uiso 1 1 calc R . .
H15C H 0.6602 0.4915 0.0922 0.082 Uiso 1 1 calc R . .
C16 C 0.6241(6) 0.7958(10) 0.2462(7) 0.036(3) Uani 1 1 d . . .
C17 C 0.6802(7) 0.7609(12) 0.2956(8) 0.048(4) Uani 1 1 d . . .
C18 C 0.7145(9) 0.6554(13) 0.2838(11) 0.060(4) Uani 1 1 d . . .
H18 H 0.6824 0.6041 0.2525 0.072 Uiso 1 1 calc R . .
C19 C 0.7481(12) 0.5971(19) 0.3582(12) 0.078(6) Uani 1 1 d U . .
H19A H 0.7931 0.6134 0.3754 0.117 Uiso 1 1 calc R . .
H19B H 0.7419 0.5177 0.3527 0.117 Uiso 1 1 calc R . .
H19C H 0.7301 0.6243 0.3921 0.117 Uiso 1 1 calc R . .
C20 C 0.7591(8) 0.6799(16) 0.2509(11) 0.074(6) Uani 1 1 d . . .
H20A H 0.7815 0.7475 0.2710 0.111 Uiso 1 1 calc R . .
H20B H 0.7370 0.6894 0.2000 0.111 Uiso 1 1 calc R . .
H20C H 0.7890 0.6194 0.2591 0.111 Uiso 1 1 calc R . .
C21 C 0.7097(8) 0.8248(14) 0.3559(9) 0.064(5) Uani 1 1 d . . .
H21 H 0.7477 0.8012 0.3912 0.076 Uiso 1 1 calc R . .
C22 C 0.6834(10) 0.919(2) 0.3626(11) 0.066(6) Uani 1 1 d . . .
H22 H 0.7005 0.9569 0.4061 0.080 Uiso 1 1 calc R . .
C23 C 0.6309(8) 0.9653(12) 0.3083(10) 0.052(4) Uani 1 1 d . . .
H23 H 0.6171 1.0369 0.3138 0.062 Uiso 1 1 calc R . .
C24 C 0.6000(7) 0.9060(12) 0.2472(9) 0.049(4) Uani 1 1 d . . .
C25 C 0.5482(8) 0.9503(13) 0.1863(10) 0.060(5) Uani 1 1 d . . .
H25 H 0.5195 0.8885 0.1630 0.071 Uiso 1 1 calc R . .
C26 C 0.5097(8) 1.0361(13) 0.2163(10) 0.059(4) Uani 1 1 d U . .
H26A H 0.5023 1.0035 0.2566 0.089 Uiso 1 1 calc R . .
H26B H 0.4695 1.0531 0.1790 0.089 Uiso 1 1 calc R . .
H26C H 0.5341 1.1036 0.2312 0.089 Uiso 1 1 calc R . .
C27 C 0.5731(12) 1.0004(14) 0.1322(12) 0.077(7) Uani 1 1 d . . .
H27A H 0.6188 0.9934 0.1495 0.116 Uiso 1 1 calc R . .
H27B H 0.5616 1.0780 0.1255 0.116 Uiso 1 1 calc R . .
H27C H 0.5548 0.9617 0.0871 0.116 Uiso 1 1 calc R . .
C28 C 0.5623(8) 0.5755(13) 0.3678(7) 0.052(4) Uani 1 1 d . . .
C29 C 0.6064(12) 0.6455(17) 0.4264(9) 0.081(7) Uani 1 1 d . . .
H29A H 0.5820 0.6957 0.4440 0.122 Uiso 1 1 calc R . .
H29B H 0.6336 0.6879 0.4081 0.122 Uiso 1 1 calc R . .
H29C H 0.6321 0.5982 0.4650 0.122 Uiso 1 1 calc R . .
C30 C 0.5860(7) 0.5095(11) 0.3250(7) 0.042(3) Uani 1 1 d . . .
H30 H 0.6284 0.5154 0.3286 0.050 Uiso 1 1 calc R . .
C31 C 0.5438(8) 0.4335(10) 0.2759(8) 0.044(4) Uani 1 1 d . . .
H31 H 0.5596 0.3882 0.2481 0.053 Uiso 1 1 calc R . .
C32 C 0.4818(8) 0.4241(10) 0.2678(8) 0.041(3) Uani 1 1 d . . .
C33 C 0.4449(8) 0.3207(11) 0.2262(10) 0.060(5) Uani 1 1 d . . .
H33 H 0.4673 0.2892 0.1964 0.072 Uiso 1 1 calc R . .
C34 C 0.4439(9) 0.2382(13) 0.2810(10) 0.061(5) Uani 1 1 d . . .
H34A H 0.4866 0.2264 0.3145 0.092 Uiso 1 1 calc R . .
H34B H 0.4267 0.1688 0.2579 0.092 Uiso 1 1 calc R . .
H34C H 0.4177 0.2658 0.3063 0.092 Uiso 1 1 calc R . .
C35 C 0.3766(9) 0.3623(14) 0.1766(10) 0.062(4) Uani 1 1 d U . .
H35A H 0.3605 0.3151 0.1349 0.093 Uiso 1 1 calc R . .
H35B H 0.3793 0.4379 0.1618 0.093 Uiso 1 1 calc R . .
H35C H 0.3481 0.3592 0.2029 0.093 Uiso 1 1 calc R . .
C36 C 0.4595(7) 0.4975(10) 0.3054(7) 0.038(3) Uani 1 1 d . . .
H36 H 0.4160 0.4965 0.2977 0.046 Uiso 1 1 calc R . .
C37 C 0.4970(9) 0.5715(13) 0.3530(8) 0.054(4) Uani 1 1 d . . .
H37 H 0.4788 0.6206 0.3764 0.065 Uiso 1 1 calc R . .
C38 C 0.3486(6) 0.6718(13) 0.2378(9) 0.047(3) Uani 1 1 d . . .
C39 C 0.3060(8) 0.6317(13) 0.1719(10) 0.057(4) Uani 1 1 d . . .
H39 H 0.3133 0.6490 0.1299 0.069 Uiso 1 1 calc R . .
C40 C 0.2529(7) 0.5664(16) 0.1669(10) 0.056(4) Uani 1 1 d . . .
H40 H 0.2244 0.5447 0.1218 0.067 Uiso 1 1 calc R . .
C41 C 0.2422(8) 0.5335(15) 0.2287(11) 0.066(5) Uani 1 1 d . . .
H41 H 0.2094 0.4845 0.2269 0.079 Uiso 1 1 calc R . .
C42 C 0.2835(9) 0.5784(14) 0.2933(10) 0.061(4) Uani 1 1 d . . .
H42 H 0.2767 0.5617 0.3356 0.073 Uiso 1 1 calc R . .
C43 C 0.3345(7) 0.6470(15) 0.2971(8) 0.054(4) Uani 1 1 d . . .
H43 H 0.3598 0.6769 0.3414 0.065 Uiso 1 1 calc R . .
C44 C 0.4435(8) 0.8407(13) 0.3178(8) 0.051(4) Uani 1 1 d . . .
C45 C 0.3980(9) 0.8867(18) 0.3359(10) 0.074(6) Uani 1 1 d . . .
H45 H 0.3557 0.8637 0.3140 0.089 Uiso 1 1 calc R . .
C46 C 0.4143(13) 0.971(2) 0.3885(11) 0.090(9) Uani 1 1 d . . .
H46 H 0.3826 1.0021 0.4024 0.108 Uiso 1 1 calc R . .
C47 C 0.4768(9) 1.0080(13) 0.4205(9) 0.062(5) Uani 1 1 d . . .
H47 H 0.4862 1.0693 0.4514 0.074 Uiso 1 1 calc R . .
C48 C 0.5223(8) 0.9559(15) 0.4066(9) 0.061(4) Uani 1 1 d . . .
H48 H 0.5648 0.9762 0.4306 0.074 Uiso 1 1 calc R . .
C49 C 0.5072(8) 0.8690(9) 0.3552(8) 0.048(4) Uani 1 1 d . . .
H49 H 0.5397 0.8306 0.3462 0.057 Uiso 1 1 calc R . .
C50 C 0.3913(6) 0.8317(10) 0.1560(7) 0.035(3) Uani 1 1 d . . .
C51 C 0.4112(7) 0.8284(12) 0.1000(7) 0.044(3) Uani 1 1 d . . .
H51 H 0.4432 0.7779 0.1015 0.053 Uiso 1 1 calc R . .
C52 C 0.3877(10) 0.8928(17) 0.0433(9) 0.068(5) Uani 1 1 d . . .
H52 H 0.4020 0.8858 0.0050 0.082 Uiso 1 1 calc R . .
C53 C 0.3428(7) 0.9693(14) 0.0404(9) 0.056(4) Uani 1 1 d . . .
H53 H 0.3229 1.0093 -0.0019 0.067 Uiso 1 1 calc R . .
C54 C 0.3259(8) 0.9891(15) 0.0988(10) 0.063(5) Uani 1 1 d . . .
H54 H 0.2992 1.0486 0.0991 0.076 Uiso 1 1 calc R . .
C55 C 0.3489(7) 0.9205(12) 0.1557(8) 0.033(3) Uani 1 1 d . . .
H55 H 0.3369 0.9309 0.1954 0.040 Uiso 1 1 calc R . .
S1A S 0.6360(2) 0.2533(4) 0.4374(3) 0.0456(12) Uiso 0.697(6) 1 d PD A 1
O1A O 0.6323(6) 0.1690(10) 0.4830(7) 0.066(2) Uiso 0.697(6) 1 d PD A 1
O2A O 0.6125(6) 0.2267(12) 0.3646(4) 0.066(2) Uiso 0.697(6) 1 d PD A 1
O3A O 0.6228(6) 0.3606(8) 0.4543(8) 0.066(2) Uiso 0.697(6) 1 d PD A 1
C56A C 0.7189(4) 0.2619(10) 0.4555(6) 0.070(6) Uiso 0.697(6) 1 d PD A 1
F1A F 0.7435(5) 0.1723(10) 0.4417(8) 0.099(3) Uiso 0.697(6) 1 d PD A 1
F2A F 0.7325(6) 0.3396(12) 0.4178(8) 0.099(3) Uiso 0.697(6) 1 d PD A 1
F3A F 0.7509(5) 0.2863(13) 0.5214(5) 0.099(3) Uiso 0.697(6) 1 d PD A 1
S1B S 0.6584(5) 0.3014(9) 0.4312(5) 0.0456(12) Uiso 0.303(6) 1 d PD A 2
O1B O 0.7039(10) 0.3809(17) 0.4340(14) 0.066(2) Uiso 0.303(6) 1 d PD A 2
O2B O 0.6090(10) 0.336(2) 0.4525(14) 0.066(2) Uiso 0.303(6) 1 d PD A 2
O3B O 0.6410(13) 0.2303(18) 0.3724(8) 0.066(2) Uiso 0.303(6) 1 d PD A 2
C56B C 0.7016(8) 0.2110(15) 0.5018(8) 0.070(6) Uiso 0.303(6) 1 d PD A 2
F1B F 0.6666(13) 0.133(2) 0.5118(15) 0.099(3) Uiso 0.303(6) 1 d PD A 2
F2B F 0.7261(14) 0.262(2) 0.5621(8) 0.099(3) Uiso 0.303(6) 1 d PD A 2
F3B F 0.7480(12) 0.162(2) 0.4904(15) 0.099(3) Uiso 0.303(6) 1 d PD A 2

loop_
_atom_site_aniso_label
_atom_site_aniso_U_11
_atom_site_aniso_U_22
_atom_site_aniso_U_33
_atom_site_aniso_U_23
_atom_site_aniso_U_13
_atom_site_aniso_U_12
Os 0.0376(2) 0.0278(2) 0.02687(19) 0.0052(3) 0.01038(16) 0.0161(3)
Si 0.044(2) 0.0351(19) 0.046(2) 0.0057(16) 0.0206(18) 0.0035(16)
N1 0.039(6) 0.028(5) 0.030(5) -0.002(4) 0.009(5) 0.012(4)
N2 0.035(6) 0.020(5) 0.041(6) 0.002(4) 0.007(5) 0.010(4)
C1 0.031(6) 0.017(5) 0.020(5) 0.002(4) 0.004(5) 0.003(4)
C2 0.054(8) 0.036(7) 0.036(7) 0.006(5) 0.025(6) 0.005(6)
C3 0.050(8) 0.028(6) 0.047(8) 0.010(6) 0.024(7) 0.006(6)
C4 0.036(7) 0.046(8) 0.029(6) -0.007(5) 0.019(6) -0.002(6)
C5 0.039(7) 0.040(7) 0.035(7) -0.008(6) 0.010(6) 0.004(6)
C6 0.049(9) 0.045(8) 0.040(7) -0.011(6) 0.003(7) 0.005(6)
C7 0.051(11) 0.077(13) 0.084(13) 0.013(11) 0.014(10) 0.030(9)
C8 0.073(13) 0.069(12) 0.072(12) 0.014(10) 0.020(10) 0.028(10)
C9 0.046(9) 0.047(9) 0.062(10) -0.023(7) 0.018(8) -0.010(7)
C10 0.053(10) 0.044(9) 0.068(10) -0.023(8) 0.018(8) 0.002(7)
C11 0.047(9) 0.033(7) 0.082(11) -0.012(7) 0.039(8) 0.008(6)
C12 0.036(7) 0.041(7) 0.043(7) 0.004(6) 0.011(6) 0.012(6)
C13 0.056(9) 0.018(6) 0.061(9) -0.005(6) 0.018(7) 0.003(6)
C14 0.075(12) 0.054(10) 0.055(9) 0.000(8) 0.023(9) 0.026(9)
C15 0.039(8) 0.036(8) 0.079(11) 0.003(7) 0.010(8) 0.006(6)
C16 0.038(7) 0.023(6) 0.040(7) 0.001(5) 0.005(6) -0.006(5)
C17 0.045(8) 0.036(7) 0.049(8) 0.004(6) -0.002(7) -0.006(6)
C18 0.057(11) 0.036(8) 0.072(12) 0.000(8) 0.005(9) 0.005(7)
C19 0.075(8) 0.074(8) 0.079(8) 0.005(5) 0.021(5) 0.006(5)
C20 0.040(10) 0.077(12) 0.085(13) -0.036(12) -0.002(10) 0.011(9)
C21 0.060(11) 0.047(9) 0.056(10) -0.004(8) -0.012(8) -0.004(8)
C22 0.057(13) 0.081(15) 0.052(11) -0.005(10) 0.007(10) -0.003(11)
C23 0.057(10) 0.021(7) 0.079(11) -0.004(7) 0.024(9) 0.004(6)
C24 0.052(9) 0.035(8) 0.067(10) -0.015(7) 0.029(8) -0.003(6)
C25 0.048(9) 0.031(8) 0.087(13) -0.011(8) 0.010(9) 0.015(7)
C26 0.053(6) 0.037(5) 0.075(6) -0.004(4) 0.009(4) 0.001(4)
C27 0.109(18) 0.019(7) 0.074(14) 0.003(8) -0.002(12) 0.002(9)
C28 0.066(10) 0.054(9) 0.023(6) 0.012(6) 0.000(7) -0.002(7)
C29 0.127(19) 0.069(12) 0.036(8) 0.000(8) 0.015(10) 0.017(12)
C30 0.045(8) 0.034(7) 0.035(7) 0.014(6) 0.001(6) 0.015(6)
C31 0.073(11) 0.017(6) 0.042(8) 0.003(6) 0.021(8) -0.002(6)
C32 0.071(10) 0.019(6) 0.048(8) 0.010(6) 0.040(8) 0.006(6)
C33 0.077(12) 0.019(7) 0.089(12) -0.012(7) 0.035(10) -0.028(7)
C34 0.074(12) 0.032(8) 0.084(12) -0.006(8) 0.037(10) 0.000(8)
C35 0.065(6) 0.051(6) 0.066(6) 0.004(4) 0.019(4) 0.001(4)
C36 0.053(8) 0.027(6) 0.038(7) 0.025(5) 0.020(6) 0.004(6)
C37 0.087(13) 0.052(9) 0.041(8) 0.003(7) 0.046(9) 0.000(9)
C38 0.029(7) 0.051(9) 0.066(9) 0.006(7) 0.024(7) 0.012(6)
C39 0.045(9) 0.039(9) 0.065(11) 0.002(7) -0.007(8) -0.015(7)
C40 0.031(8) 0.075(12) 0.059(10) -0.009(9) 0.014(8) -0.012(7)
C41 0.042(9) 0.054(10) 0.093(14) 0.036(9) 0.013(9) -0.006(7)
C42 0.065(11) 0.054(10) 0.068(11) 0.025(8) 0.029(9) -0.001(8)
C43 0.033(7) 0.090(12) 0.038(7) 0.005(8) 0.012(6) -0.011(7)
C44 0.061(10) 0.050(9) 0.040(8) 0.000(7) 0.017(7) 0.010(8)
C45 0.058(11) 0.097(15) 0.058(10) 0.024(11) 0.010(9) 0.032(11)
C46 0.100(18) 0.095(18) 0.051(11) -0.034(12) -0.002(11) 0.045(15)
C47 0.083(13) 0.040(9) 0.055(9) -0.028(7) 0.017(9) 0.007(8)
C48 0.050(10) 0.063(11) 0.060(10) -0.011(8) 0.006(8) 0.006(8)
C49 0.070(10) 0.011(6) 0.061(9) 0.001(5) 0.024(8) 0.006(6)
C50 0.036(7) 0.031(6) 0.035(6) -0.005(5) 0.010(6) 0.006(5)
C51 0.039(8) 0.049(8) 0.039(7) 0.009(6) 0.010(6) 0.017(6)
C52 0.083(13) 0.083(13) 0.046(9) 0.008(9) 0.032(9) -0.007(11)
C53 0.046(9) 0.062(10) 0.054(9) 0.027(8) 0.013(8) 0.027(8)
C54 0.054(10) 0.068(11) 0.080(12) 0.031(10) 0.039(10) 0.026(8)
C55 0.041(9) 0.020(6) 0.041(9) 0.003(6) 0.017(7) 0.003(6)

loop_
_atom_type_symbol
_atom_type_description
_atom_type_scat_dispersion_real
_atom_type_scat_dispersion_imag
_atom_type_scat_source
C C 0.0033 0.0016 'International Tables Vol C Tables 4.2.6.8 and 6.1.1.4'
H H 0.0000 0.0000 'International Tables Vol C Tables 4.2.6.8 and 6.1.1.4'
N N 0.0061 0.0033 'International Tables Vol C Tables 4.2.6.8 and 6.1.1.4'
F F 0.0171 0.0103 'International Tables Vol C Tables 4.2.6.8 and 6.1.1.4'
Si Si 0.0817 0.0704 'International Tables Vol C Tables 4.2.6.8 and 6.1.1.4'
P P 0.1023 0.0942 'International Tables Vol C Tables 4.2.6.8 and 6.1.1.4'
S S 0.1246 0.1234 'International Tables Vol C Tables 4.2.6.8 and 6.1.1.4'
Os Os -1.2165 7.6030 'International Tables Vol C Tables 4.2.6.8 and 6.1.1.4'
O O 0.0106 0.0060 'International Tables Vol C Tables 4.2.6.8 and 6.1.1.4'

loop_
_geom_angle_atom_site_label_1
_geom_angle_atom_site_label_2
_geom_angle_atom_site_label_3
_geom_angle
C1 Os C37 154.1(6)
C1 Os C36 154.4(5)
C37 Os C36 35.9(6)
C1 Os C30 92.7(5)
C37 Os C30 64.8(6)
C36 Os C30 75.6(5)
C1 Os C31 94.7(5)
C37 Os C31 75.2(6)
C36 Os C31 62.3(5)
C30 Os C31 36.6(5)
C1 Os C28 118.0(5)
C37 Os C28 36.1(6)
C36 Os C28 64.1(6)
C30 Os C28 35.8(6)
C31 Os C28 64.2(6)
C1 Os C32 119.4(4)
C37 Os C32 64.1(5)
C36 Os C32 35.0(5)
C30 Os C32 64.1(6)
C31 Os C32 34.1(5)
C28 Os C32 75.3(6)
C1 Os Si 112.5(3)
C37 Os Si 84.1(5)
C36 Os Si 88.4(4)
C30 Os Si 145.4(4)
C31 Os Si 150.2(4)
C28 Os Si 109.6(5)
C32 Os Si 116.8(4)
C1 Os H01 82.6
C37 Os H01 121.6
C36 Os H01 88.2
C30 Os H01 131.3
C31 Os H01 95.3
C28 Os H01 150.7
C32 Os H01 76.3
Si Os H01 77.3
C1 Os H02 77.2
C37 Os H02 88.8
C36 Os H02 124.2
C30 Os H02 88.7
C31 Os H02 124.8
C28 Os H02 72.0
C32 Os H02 147.3
Si Os H02 75.2
H01 Os H02 136.0
C38 Si C44 104.9(7)
C38 Si C50 101.7(6)
C44 Si C50 106.0(6)
C38 Si Os 110.6(5)
C44 Si Os 113.5(5)
C50 Si Os 118.6(4)
C1 N1 C2 110.6(10)
C1 N1 C4 129.8(10)
C2 N1 C4 118.1(10)
C3 N2 C1 112.2(11)
C3 N2 C16 121.6(11)
C1 N2 C16 125.1(10)
N1 C1 N2 102.9(10)
N1 C1 Os 127.4(9)
N2 C1 Os 129.4(8)
C3 C2 N1 105.7(11)
C3 C2 H2 127.1
N1 C2 H2 127.1
N2 C3 C2 108.6(12)
N2 C3 H3 125.7
C2 C3 H3 125.7
C5 C4 C12 125.4(13)
C5 C4 N1 118.3(12)
C12 C4 N1 115.6(11)
C4 C5 C9 114.5(13)
C4 C5 C6 123.3(12)
C9 C5 C6 122.0(13)
C7 C6 C8 111.7(14)
C7 C6 C5 112.8(14)
C8 C6 C5 112.3(13)
C7 C6 H6 106.5
C8 C6 H6 106.5
C5 C6 H6 106.5
C6 C7 H7A 109.5
C6 C7 H7B 109.5
H7A C7 H7B 109.5
C6 C7 H7C 109.5
H7A C7 H7C 109.5
H7B C7 H7C 109.5
C6 C8 H8A 109.5
C6 C8 H8B 109.5
H8A C8 H8B 109.5
C6 C8 H8C 109.5
H8A C8 H8C 109.5
H8B C8 H8C 109.5
C10 C9 C5 125.0(15)
C10 C9 H9 117.5
C5 C9 H9 117.5
C9 C10 C11 117.6(14)
C9 C10 H10 121.2
C11 C10 H10 121.2
C10 C11 C12 122.1(13)
C10 C11 H11 118.9
C12 C11 H11 118.9
C4 C12 C11 115.2(12)
C4 C12 C13 124.8(13)
C11 C12 C13 120.0(12)
C12 C13 C15 111.3(13)
C12 C13 C14 114.1(13)
C15 C13 C14 106.2(12)
C12 C13 H13 108.3
C15 C13 H13 108.3
C14 C13 H13 108.3
C13 C14 H14A 109.5
C13 C14 H14B 109.5
H14A C14 H14B 109.5
C13 C14 H14C 109.5
H14A C14 H14C 109.5
H14B C14 H14C 109.5
C13 C15 H15A 109.5
C13 C15 H15B 109.5
H15A C15 H15B 109.5
C13 C15 H15C 109.5
H15A C15 H15C 109.5
H15B C15 H15C 109.5
C17 C16 C24 122.2(13)
C17 C16 N2 119.7(12)
C24 C16 N2 117.4(12)
C16 C17 C21 119.5(15)
C16 C17 C18 121.8(13)
C21 C17 C18 118.6(14)
C20 C18 C17 112.2(15)
C20 C18 C19 110.7(16)
C17 C18 C19 108.6(16)
C20 C18 H18 108.4
C17 C18 H18 108.4
C19 C18 H18 108.4
C18 C19 H19A 109.5
C18 C19 H19B 109.5
H19A C19 H19B 109.5
C18 C19 H19C 109.5
H19A C19 H19C 109.5
H19B C19 H19C 109.5
C18 C20 H20A 109.5
C18 C20 H20B 109.5
H20A C20 H20B 109.5
C18 C20 H20C 109.5
H20A C20 H20C 109.5
H20B C20 H20C 109.5
C22 C21 C17 118.5(16)
C22 C21 H21 120.7
C17 C21 H21 120.7
C21 C22 C23 123.6(19)
C21 C22 H22 118.2
C23 C22 H22 118.2
C24 C23 C22 119.9(16)
C24 C23 H23 120.0
C22 C23 H23 120.0
C23 C24 C16 114.8(14)
C23 C24 C25 123.7(14)
C16 C24 C25 121.4(13)
C24 C25 C27 110.6(15)
C24 C25 C26 107.7(14)
C27 C25 C26 113.8(14)
C24 C25 H25 108.2
C27 C25 H25 108.2
C26 C25 H25 108.2
C25 C26 H26A 109.5
C25 C26 H26B 109.5
H26A C26 H26B 109.5
C25 C26 H26C 109.5
H26A C26 H26C 109.5
H26B C26 H26C 109.5
C25 C27 H27A 109.5
C25 C27 H27B 109.5
H27A C27 H27B 109.5
C25 C27 H27C 109.5
H27A C27 H27C 109.5
H27B C27 H27C 109.5
C37 C28 C30 117.1(14)
C37 C28 C29 122.5(16)
C30 C28 C29 120.4(17)
C37 C28 Os 67.5(8)
C30 C28 Os 70.7(7)
C29 C28 Os 133.5(11)
C28 C29 H29A 109.5
C28 C29 H29B 109.5
H29A C29 H29B 109.5
C28 C29 H29C 109.5
H29A C29 H29C 109.5
H29B C29 H29C 109.5
C28 C30 C31 118.5(14)
C28 C30 Os 73.5(8)
C31 C30 Os 72.0(8)
C28 C30 H30 120.8
C31 C30 H30 120.8
Os C30 H30 125.5
C32 C31 C30 122.7(15)
C32 C31 Os 75.1(8)
C30 C31 Os 71.4(7)
C32 C31 H31 118.7
C30 C31 H31 118.7
Os C31 H31 126.9
C31 C32 C36 116.7(15)
C31 C32 C33 117.4(13)
C36 C32 C33 125.2(14)
C31 C32 Os 70.8(8)
C36 C32 Os 67.5(7)
C33 C32 Os 140.7(11)
C34 C33 C32 106.6(14)
C34 C33 C35 113.8(14)
C32 C33 C35 107.2(13)
C34 C33 H33 109.7
C32 C33 H33 109.7
C35 C33 H33 109.7
C33 C34 H34A 109.5
C33 C34 H34B 109.5
H34A C34 H34B 109.5
C33 C34 H34C 109.5
H34A C34 H34C 109.5
H34B C34 H34C 109.5
C33 C35 H35A 109.5
C33 C35 H35B 109.5
H35A C35 H35B 109.5
C33 C35 H35C 109.5
H35A C35 H35C 109.5
H35B C35 H35C 109.5
C37 C36 C32 123.4(15)
C37 C36 Os 71.5(8)
C32 C36 Os 77.5(7)
C37 C36 H36 118.3
C32 C36 H36 118.3
Os C36 H36 124.3
C36 C37 C28 121.0(14)
C36 C37 Os 72.6(7)
C28 C37 Os 76.4(8)
C36 C37 H37 119.5
C28 C37 H37 119.5
Os C37 H37 122.8
C43 C38 C39 116.5(15)
C43 C38 Si 124.8(12)
C39 C38 Si 118.4(12)
C40 C39 C38 122.3(18)
C40 C39 H39 118.9
C38 C39 H39 118.9
C41 C40 C39 120.6(16)
C41 C40 H40 119.7
C39 C40 H40 119.7
C40 C41 C42 116.0(14)
C40 C41 H41 122.0
C42 C41 H41 122.0
C43 C42 C41 122.6(15)
C43 C42 H42 118.7
C41 C42 H42 118.7
C38 C43 C42 121.8(15)
C38 C43 H43 119.1
C42 C43 H43 119.1
C45 C44 C49 119.9(16)
C45 C44 Si 120.0(15)
C49 C44 Si 120.0(11)
C44 C45 C46 119(2)
C44 C45 H45 120.5
C46 C45 H45 120.5
C47 C46 C45 121(2)
C47 C46 H46 119.3
C45 C46 H46 119.3
C48 C47 C46 119.1(16)
C48 C47 H47 120.5
C46 C47 H47 120.5
C47 C48 C49 120.2(16)
C47 C48 H48 119.9
C49 C48 H48 119.9
C44 C49 C48 119.8(14)
C44 C49 H49 120.1
C48 C49 H49 120.1
C51 C50 C55 116.2(12)
C51 C50 Si 126.0(10)
C55 C50 Si 117.3(10)
C52 C51 C50 123.2(14)
C52 C51 H51 118.4
C50 C51 H51 118.4
C51 C52 C53 119.9(16)
C51 C52 H52 120.1
C53 C52 H52 120.1
C52 C53 C54 121.0(14)
C52 C53 H53 119.5
C54 C53 H53 119.5
C55 C54 C53 118.2(15)
C55 C54 H54 120.9
C53 C54 H54 120.9
C54 C55 C50 120.7(14)
C54 C55 H55 119.7
C50 C55 H55 119.7
O1A S1A O3A 116.6(7)
O1A S1A O2A 115.5(7)
O3A S1A O2A 115.5(7)
O1A S1A C56A 102.6(6)
O3A S1A C56A 101.4(6)
O2A S1A C56A 101.6(6)
F1A C56A F3A 106.6(8)
F1A C56A F2A 105.4(8)
F3A C56A F2A 105.5(8)
F1A C56A S1A 114.4(7)
F3A C56A S1A 112.4(7)
F2A C56A S1A 111.9(7)
O1B S1B O3B 115.8(8)
O1B S1B O2B 116.2(8)
O3B S1B O2B 115.6(8)
O1B S1B C56B 101.8(7)
O3B S1B C56B 101.8(7)
O2B S1B C56B 102.1(7)
F1B C56B F2B 106.5(9)
F1B C56B F3B 106.2(9)
F2B C56B F3B 106.3(9)
F1B C56B S1B 112.4(8)
F2B C56B S1B 112.3(8)
F3B C56B S1B 112.7(8)

loop_
_geom_bond_atom_site_label_1
_geom_bond_atom_site_label_2
_geom_bond_distance
Os C1 2.078(11)
Os C37 2.221(13)
Os C36 2.235(12)
Os C30 2.302(12)
Os C31 2.309(13)
Os C28 2.337(13)
Os C32 2.363(12)
Os Si 2.431(4)
Os H01 1.6066
Os H02 1.6009
Si C38 1.880(15)
Si C44 1.917(16)
Si C50 1.926(13)
N1 C1 1.378(15)
N1 C2 1.417(17)
N1 C4 1.470(16)
N2 C3 1.341(17)
N2 C1 1.391(15)
N2 C16 1.463(16)
C2 C3 1.35(2)
C2 H2 0.9500
C3 H3 0.9500
C4 C5 1.384(19)
C4 C12 1.394(18)
C5 C9 1.424(19)
C5 C6 1.527(19)
C6 C7 1.51(2)
C6 C8 1.51(2)
C6 H6 1.0000
C7 H7A 0.9800
C7 H7B 0.9800
C7 H7C 0.9800
C8 H8A 0.9800
C8 H8B 0.9800
C8 H8C 0.9800
C9 C10 1.35(2)
C9 H9 0.9500
C10 C11 1.39(2)
C10 H10 0.9500
C11 C12 1.44(2)
C11 H11 0.9500
C12 C13 1.49(2)
C13 C15 1.54(2)
C13 C14 1.54(2)
C13 H13 1.0000
C14 H14A 0.9800
C14 H14B 0.9800
C14 H14C 0.9800
C15 H15A 0.9800
C15 H15B 0.9800
C15 H15C 0.9800
C16 C17 1.380(19)
C16 C24 1.457(18)
C17 C21 1.40(2)
C17 C18 1.57(2)
C18 C20 1.44(3)
C18 C19 1.59(3)
C18 H18 1.0000
C19 H19A 0.9800
C19 H19B 0.9800
C19 H19C 0.9800
C20 H20A 0.9800
C20 H20B 0.9800
C20 H20C 0.9800
C21 C22 1.32(3)
C21 H21 0.9500
C22 C23 1.43(2)
C22 H22 0.9500
C23 C24 1.39(2)
C23 H23 0.9500
C24 C25 1.47(2)
C25 C27 1.54(3)
C25 C26 1.62(2)
C25 H25 1.0000
C26 H26A 0.9800
C26 H26B 0.9800
C26 H26C 0.9800
C27 H27A 0.9800
C27 H27B 0.9800
C27 H27C 0.9800
C28 C37 1.42(2)
C28 C30 1.43(2)
C28 C29 1.52(2)
C29 H29A 0.9800
C29 H29B 0.9800
C29 H29C 0.9800
C30 C31 1.45(2)
C30 H30 0.9500
C31 C32 1.37(2)
C31 H31 0.9500
C32 C36 1.389(19)
C32 C33 1.582(19)
C33 C34 1.51(2)
C33 C35 1.61(3)
C33 H33 1.0000
C34 H34A 0.9800
C34 H34B 0.9800
C34 H34C 0.9800
C35 H35A 0.9800
C35 H35B 0.9800
C35 H35C 0.9800
C36 C37 1.37(2)
C36 H36 0.9500
C37 H37 0.9500
C38 C43 1.39(2)
C38 C39 1.43(2)
C39 C40 1.43(2)
C39 H39 0.9500
C40 C41 1.42(3)
C40 H40 0.9500
C41 C42 1.42(3)
C41 H41 0.9500
C42 C43 1.42(2)
C42 H42 0.9500
C43 H43 0.9500
C44 C45 1.35(2)
C44 C49 1.42(2)
C45 C46 1.43(3)
C45 H45 0.9500
C46 C47 1.41(3)
C46 H46 0.9500
C47 C48 1.34(2)
C47 H47 0.9500
C48 C49 1.44(2)
C48 H48 0.9500
C49 H49 0.9500
C50 C51 1.370(19)
C50 C55 1.454(18)
C51 C52 1.34(2)
C51 H51 0.9500
C52 C53 1.38(3)
C52 H52 0.9500
C53 C54 1.39(2)
C53 H53 0.9500
C54 C55 1.37(2)
C54 H54 0.9500
C55 H55 0.9500
S1A O1A 1.408(7)
S1A O3A 1.414(7)
S1A O2A 1.417(7)
S1A C56A 1.800(7)
C56A F1A 1.306(9)
C56A F3A 1.308(9)
C56A F2A 1.326(9)
S1B O1B 1.410(9)
S1B O3B 1.413(9)
S1B O2B 1.414(9)
S1B C56B 1.797(8)
C56B F1B 1.308(9)
C56B F2B 1.309(9)
C56B F3B 1.310(9)
